data_2102633
loop_
_publ_author_name
'Dova, Eva'
'Peschar, Ren\'e'
'Sakata, Makoto'
'Kato, Kenichi'
'Stassen, Arno F.'
'Schenk, Henk'
'Haasnoot, Jaap G.'

_publ_section_title
;
 Structures of Fe^II^ spin-crossover complexes from synchrotron
 powder-diffraction data
;
_journal_issue 5
_journal_name_full 'Acta Crystallographica Section B'
_journal_page_first 528
_journal_page_last 538
_journal_paper_doi 10.1107/S0108768104015356
_journal_volume 60
_journal_year 2004
_chemical_formula_sum 'C18 H30 B2 Br6 F8 Fe N24'
_chemical_formula_weight 1291.53
_chemical_name_systematic ' ?'
_space_group_IT_number 14
_symmetry_cell_setting monoclinic
_symmetry_space_group_name_Hall '-P 2ybc'
_symmetry_space_group_name_H-M 'P 1 21/c 1'
_audit_creation_method 'from EXP file using GSAS2CIF'
_cell_angle_alpha 90.0
_cell_angle_beta 89.992(2)
_cell_angle_gamma 90.0
_cell_formula_units_Z 2
_cell_length_a 11.9297(7)
_cell_length_b 17.8169(8)
_cell_length_c 10.2874(3)
_cell_measurement_temperature 300
_cell_volume 2186.59(17)
_computing_structure_refinement GSAS
_diffrn_measurement_device_type 'Debye- Scherrer'
_diffrn_radiation_type synchrotron
_diffrn_radiation_wavelength 0.999995
_exptl_absorpt_correction_T_max 1.00000
_exptl_absorpt_correction_T_min 1.00000
_exptl_absorpt_process_details
;   GSAS Absorption/surface roughness correction: function number 0
 No correction is applied.
;
_refine_ls_goodness_of_fit_all 6.62
_refine_ls_matrix_type full
_refine_ls_number_parameters 181
_refine_ls_number_restraints 145
_refine_ls_shift/su_max 3.95
_refine_ls_shift/su_mean 0.11
_cod_data_source_file na5021.cif
_cod_data_source_block TEEB90RR3TEXT4_publ
_cod_depositor_comments
;
The following automatic conversions were performed:
'_geom_bond_publ_flag' value 'N' changed to 'n' according to
'/home/saulius/struct/CIF-dictionaries/cif_core.dic' dictionary named
'cif_core.dic' version 2.4.1 from 2010-06-29 (187
times).

'_geom_angle_publ_flag' value 'N' changed to 'n' according to
'/home/saulius/struct/CIF-dictionaries/cif_core.dic' dictionary named
'cif_core.dic' version 2.4.1 from 2010-06-29 (116 times).

Automatic conversion script
Id: cif_fix_enum 1527 2010-12-29 10:47:43Z saulius 

The following automatic conversions were performed:

'_cell_measurement_temperature' value '300 K' was changed to '300' -
the value should be numeric and without a unit designator.

Automatic conversion script
Id: cif_fix_values 1646 2011-03-28 12:23:43Z adriana 

The following automatic conversions were performed:

'_cell_measurement_temperature' value '300 K' was changed to '300' -
the value should be numeric and without a unit
designator.

'_geom_bond_publ_flag' value 'N' changed to 'n'
according to /home/saulius/struct/CIF-dictionaries/cif_core.dic
dictionary named 'cif_core.dic' version 2.4.1 from 2010-06-29 (187
times).

'_geom_angle_publ_flag' value 'N' changed to 'n' according
to /home/saulius/struct/CIF-dictionaries/cif_core.dic dictionary
named 'cif_core.dic' version 2.4.1 from 2010-06-29 (116 times).

Automatic conversion script
Id: cif_fix_values 1715 2011-07-08 13:25:40Z adriana 
;
_cod_original_cell_volume 2186.59692
_cod_database_code 2102633

loop_
_symmetry_equiv_pos_site_id
_symmetry_equiv_pos_as_xyz
1 +x,+y,+z
2 -x,+y+1/2,-z+1/2
-1 -x,-y,-z
-2 +x,-y+1/2,+z+1/2

loop_
_atom_site_label
_atom_site_fract_x
_atom_site_fract_y
_atom_site_fract_z
_atom_site_U_iso_or_equiv
_atom_site_thermal_displace_type
_atom_site_occupancy
_atom_site_type_symbol
Fe 0.0 0.0 0.0 0.015 Uiso 1.0 FE
Br1 0.4044(7) -0.1409(5) 0.2893(7) 0.1361(18) Uiso 1.0 BR
Br2 -0.3931(8) -0.0582(4) 0.3470(6) 0.1361(18) Uiso 1.0 BR
Br3 -0.4058(7) -0.1336(4) -0.2772(7) 0.1361(18) Uiso 1.0 BR
N4a 0.13142(14) -0.07101(9) 0.0570(12) 0.009(3) Uiso 1.0 N
N3a 0.1980(13) -0.05606(6) 0.1529(14) 0.009(3) Uiso 1.0 N
N2a 0.2716(11) -0.1087(7) 0.1706(13) 0.009(3) Uiso 1.0 N
N1a 0.2659(8) -0.1563(5) 0.0733(10) 0.009(3) Uiso 1.0 N
N4b -0.0694(5) 0.0009(4) 0.1738(9) 0.009(3) Uiso 1.0 N
N4c -0.1142(8) -0.0845(5) -0.0435(9) 0.009(3) Uiso 1.0 N
N3b -0.0391(9) -0.0448(6) 0.2731(12) 0.009(3) Uiso 1.0 N
N3c -0.1072(11) -0.1357(7) -0.1335(12) 0.009(3) Uiso 1.0 N
N2b -0.1001(11) -0.0290(7) 0.3716(10) 0.009(3) Uiso 1.0 N
N1b -0.1722(8) 0.0253(6) 0.3396(5) 0.009(3) Uiso 1.0 N
N2c -0.1946(12) -0.1798(7) -0.1375(13) 0.009(3) Uiso 1.0 N
N1c -0.2578(10) -0.1556(6) -0.0465(11) 0.009(3) Uiso 1.0 N
C1a 0.1793(9) -0.1318(6) 0.0005(11) 0.025 Uiso 1.0 C
C2a 0.3410(10) -0.2235(6) 0.0549(12) 0.025 Uiso 1.0 C
C3a 0.4024(15) -0.2302(8) 0.1817(15) 0.025 Uiso 1.0 C
C1b -0.1524(5) 0.0430(4) 0.2172(6) 0.025 Uiso 1.0 C
C1c -0.2132(10) -0.0970(7) 0.0116(11) 0.025 Uiso 1.0 C
C2b -0.2536(10) 0.0571(8) 0.4382(14) 0.025 Uiso 1.0 C
C2c -0.3664(12) -0.1929(8) -0.0216(13) 0.025 Uiso 1.0 C
C3b -0.3755(11) 0.0294(8) 0.4494(15) 0.025 Uiso 1.0 C
C3c -0.4410(14) -0.1350(10) -0.0968(12) 0.025 Uiso 1.0 C
H1a 0.1485(4) -0.1587(16) -0.088(2) 0.025 Uiso 1.0 H
H2a2 0.291(3) -0.2756(13) 0.039(4) 0.025 Uiso 1.0 H
H2a1 0.397(3) -0.217(2) -0.027(3) 0.025 Uiso 1.0 H
H3a2 0.484(2) -0.252(2) 0.159(4) 0.025 Uiso 1.0 H
H3a1 0.356(3) -0.2740(16) 0.235(3) 0.025 Uiso 1.0 H
H1b -0.1954(15) 0.0860(9) 0.1648(19) 0.025 Uiso 1.0 H
H1c -0.2508(19) -0.0664(11) 0.0906(16) 0.025 Uiso 1.0 H
H2b1 -0.217(3) 0.050(3) 0.533(2) 0.025 Uiso 1.0 H
H2b2 -0.261(3) 0.1161(11) 0.418(5) 0.025 Uiso 1.0 H
H2c2 -0.369(3) -0.2478(12) -0.066(4) 0.025 Uiso 1.0 H
H2c1 -0.386(3) -0.193(2) 0.080(2) 0.025 Uiso 1.0 H
H3b1 -0.429(2) 0.0726(15) 0.425(4) 0.025 Uiso 1.0 H
H3b2 -0.385(4) 0.013(2) 0.553(2) 0.025 Uiso 1.0 H
H3c2 -0.430(4) -0.0808(13) -0.048(3) 0.025 Uiso 1.0 H
H3c1 -0.5280(19) -0.154(3) -0.076(4) 0.025 Uiso 1.0 H
B41 -0.0038(13) 0.3016(9) 0.9834(14) 0.025 Uiso 1.0 B
F42 -0.0163(19) 0.2499(9) 1.0878(15) 0.025 Uiso 1.0 F
F43 0.0206(18) 0.2645(10) 0.8761(14) 0.025 Uiso 1.0 F
F44 -0.1003(14) 0.3346(13) 0.9819(14) 0.025 Uiso 1.0 F
F45 0.0788(15) 0.3404(12) 1.0275(16) 0.025 Uiso 1.0 F

loop_
_atom_type_symbol
_atom_type_scat_dispersion_real
_atom_type_scat_dispersion_imag
_atom_type_scat_source
FE -1.179 3.204 International_Tables_Vol_C
BR -0.767 1.283 International_Tables_Vol_C
N 0.029 0.018 International_Tables_Vol_C
C 0.017 0.009 International_Tables_Vol_C
H 0.000 0.000 International_Tables_Vol_C
B 0.008 0.004 International_Tables_Vol_C
F 0.069 0.053 International_Tables_Vol_C

loop_
_geom_angle_atom_site_label_1
_geom_angle_atom_site_label_2
_geom_angle_atom_site_label_3
_geom_angle_site_symmetry_1
_geom_angle_site_symmetry_3
_geom_angle
_geom_angle_publ_flag
N4a Fe N4a 1_555 -1_555 180.0 n
N4a Fe N4b 1_555 1_555 93.8(4) n
N4a Fe N4b 1_555 -1_555 86.2(4) n
N4a Fe N4c 1_555 1_555 96.5(2) n
N4a Fe N4c 1_555 -1_555 83.5(2) n
N4a Fe N4b -1_555 1_555 86.2(4) n
N4a Fe N4b -1_555 -1_555 93.8(4) n
N4a Fe N4c -1_555 1_555 83.5(2) n
N4a Fe N4c -1_555 -1_555 96.5(2) n
N4b Fe N4b 1_555 -1_555 179.9802 n
N4b Fe N4c 1_555 1_555 85.8(3) n
N4b Fe N4c 1_555 -1_555 94.2(3) n
N4b Fe N4c -1_555 1_555 94.2(3) n
N4b Fe N4c -1_555 -1_555 85.8(3) n
N4c Fe N4c 1_555 -1_555 180.0 n
Br2 Br1 N2a 1_655 1_555 128.0(5) n
Br2 Br1 C3a 1_655 1_555 123.1(7) n
N2a Br1 C3a 1_555 1_555 83.2(7) n
Br1 Br2 C3b 1_455 1_555 128.8(6) n
Fe N4a N3a 1_555 1_555 123.2(5) n
Fe N4a C1a 1_555 1_555 132.6(8) n
N3a N4a C1a 1_555 1_555 103.4(7) n
N4a N3a N2a 1_555 1_555 111.9(8) n
Br1 N2a N3a 1_555 1_555 142.8(11) n
Br1 N2a N1a 1_555 1_555 108.0(9) n
N3a N2a N1a 1_555 1_555 109.0(11) n
N2a N1a C1a 1_555 1_555 104.7(9) n
N2a N1a C2a 1_555 1_555 125.3(9) n
C1a N1a C2a 1_555 1_555 130.0(8) n
Fe N4b N3b 1_555 1_555 124.5(6) n
Fe N4b C1b 1_555 1_555 128.8(6) n
N3b N4b C1b 1_555 1_555 106.6(7) n
Fe N4c N3c 1_555 1_555 128.2(7) n
Fe N4c C1c 1_555 1_555 127.7(8) n
N3c N4c C1c 1_555 1_555 104.0(9) n
N4b N3b N2b 1_555 1_555 108.3(7) n
N4c N3c N2c 1_555 1_555 113.1(11) n
N3b N2b N1b 1_555 1_555 109.3(7) n
N2b N1b C1b 1_555 1_555 107.1(7) n
N2b N1b C2b 1_555 1_555 121.3(9) n
C1b N1b C2b 1_555 1_555 131.6(10) n
N3c N2c N1c 1_555 1_555 104.2(11) n
N2c N1c C1c 1_555 1_555 111.2(11) n
N2c N1c C2c 1_555 1_555 119.6(11) n
C1c N1c C2c 1_555 1_555 129.2(11) n
N4a C1a N1a 1_555 1_555 110.1(9) n
N4a C1a H1a 1_555 1_555 124.4(13) n
N1a C1a H1a 1_555 1_555 125.3(12) n
N1a C2a C3a 1_555 1_555 104.2(9) n
N1a C2a H2a2 1_555 1_555 111.1(18) n
N1a C2a H2a1 1_555 1_555 112.(2) n
C3a C2a H2a2 1_555 1_555 109.0(19) n
C3a C2a H2a1 1_555 1_555 112.7(18) n
H2a2 C2a H2a1 1_555 1_555 108.(2) n
Br1 C3a C2a 1_555 1_555 115.9(10) n
Br1 C3a H3a2 1_555 1_555 113.6(19) n
Br1 C3a H3a1 1_555 1_555 107.5(18) n
C2a C3a H3a2 1_555 1_555 107.(2) n
C2a C3a H3a1 1_555 1_555 104.2(19) n
H3a2 C3a H3a1 1_555 1_555 108.(2) n
N4b C1b N1b 1_555 1_555 108.7(7) n
N4b C1b H1b 1_555 1_555 126.6(13) n
N1b C1b H1b 1_555 1_555 124.6(13) n
N4c C1c N1c 1_555 1_555 107.4(10) n
N4c C1c H1c 1_555 1_555 127.4(15) n
N1c C1c H1c 1_555 1_555 125.2(14) n
N1b C2b C3b 1_555 1_555 122.4(8) n
N1b C2b H2b1 1_555 1_555 107.3(18) n
N1b C2b H2b2 1_555 1_555 107.(2) n
C3b C2b H2b1 1_555 1_555 106.0(19) n
C3b C2b H2b2 1_555 1_555 104.(2) n
H2b1 C2b H2b2 1_555 1_555 109.(2) n
N1c C2c C3c 1_555 1_555 96.7(10) n
N1c C2c H2c2 1_555 1_555 111.(2) n
N1c C2c H2c1 1_555 1_555 111.(2) n
C3c C2c H2c2 1_555 1_555 111.9(19) n
C3c C2c H2c1 1_555 1_555 111.(2) n
H2c2 C2c H2c1 1_555 1_555 114.(2) n
Br2 C3b C2b 1_555 1_555 109.1(7) n
Br2 C3b H3b1 1_555 1_555 114.1(19) n
Br2 C3b H3b2 1_555 1_555 108.0(19) n
C2b C3b H3b1 1_555 1_555 109.2(18) n
C2b C3b H3b2 1_555 1_555 104.(2) n
H3b1 C3b H3b2 1_555 1_555 112.(2) n
Br3 C3c C2c 1_555 1_555 111.4(10) n
Br3 C3c H3c2 1_555 1_555 114.3(18) n
Br3 C3c H3c1 1_555 1_555 113.2(19) n
C2c C3c H3c2 1_555 1_555 106.5(19) n
C2c C3c H3c1 1_555 1_555 104.(2) n
H3c2 C3c H3c1 1_555 1_555 107.(2) n
C2a H2a1 H3c1 1_555 1_655 135(4) n
C3c H3c1 H2a1 1_555 1_455 147(4) n
F42 B41 F43 1_555 1_555 109.2(12) n
F42 B41 F44 1_555 1_555 102.1(13) n
F42 B41 F45 1_555 1_555 99.3(12) n
F43 B41 F44 1_555 1_555 114.5(13) n
F43 B41 F45 1_555 1_555 113.3(13) n
F44 B41 F45 1_555 1_555 116.3(14) n
B41 F42 F44 1_555 1_555 36.7(7) n
B41 F42 F45 1_555 1_555 37.9(7) n
F44 F42 F45 1_555 1_555 63.2(7) n
B41 F43 F44 1_555 1_555 32.4(7) n
B41 F43 F45 1_555 1_555 32.8(7) n
F44 F43 F45 1_555 1_555 60.1(6) n
B41 F44 F42 1_555 1_555 41.2(8) n
B41 F44 F43 1_555 1_555 33.1(7) n
B41 F44 F45 1_555 1_555 31.8(7) n
F42 F44 F43 1_555 1_555 62.5(7) n
F42 F44 F45 1_555 1_555 57.4(7) n
F43 F44 F45 1_555 1_555 59.5(7) n
B41 F45 F42 1_555 1_555 42.8(8) n
B41 F45 F43 1_555 1_555 33.8(7) n
B41 F45 F44 1_555 1_555 31.9(8) n
F42 F45 F43 1_555 1_555 63.6(7) n
F42 F45 F44 1_555 1_555 59.4(7) n
F43 F45 F44 1_555 1_555 60.4(7) n

loop_
_geom_bond_atom_site_label_1
_geom_bond_atom_site_label_2
_geom_bond_site_symmetry_2
_geom_bond_distance
_geom_bond_publ_flag
Fe N4a 1_555 2.098(4) n
Fe N4a -1_555 2.098(4) n
Fe N4b 1_555 1.970(9) n
Fe N4b -1_555 1.970(9) n
Fe N4c 1_555 2.079(10) n
Fe N4c -1_555 2.079(10) n
Br1 Br2 1_655 2.891(12) n
Br1 N2a 1_555 2.081(16) n
Br1 N1a 1_555 2.783(13) n
Br1 C3a 1_555 1.939(13) n
Br1 H3a2 1_555 2.56(3) n
Br1 H3a1 1_555 2.50(3) n
Br2 Br1 1_455 2.891(12) n
Br2 C2b 1_555 2.806(12) n
Br2 C3b 1_555 1.895(12) n
Br2 H3b1 1_555 2.50(3) n
Br2 H3b2 1_555 2.48(3) n
Br3 C2c 1_555 2.873(13) n
Br3 C3c 1_555 1.903(12) n
Br3 H3a2 -2_455 2.52(4) n
Br3 H3b1 -1_455 2.71(3) n
Br3 H3c2 1_555 2.56(3) n
Br3 H3c1 1_555 2.56(3) n
N4a Fe 1_555 2.098(4) n
N4a N3a 1_555 1.295(13) n
N4a N2a 1_555 2.148(15) n
N4a C1a 1_555 1.355(11) n
N3a N4a 1_555 1.295(13) n
N3a N2a 1_555 1.297(13) n
N3a N1a 1_555 2.125(13) n
N3a C1a 1_555 2.080(15) n
N2a Br1 1_555 2.081(16) n
N2a N4a 1_555 2.148(15) n
N2a N3a 1_555 1.297(13) n
N2a N1a 1_555 1.314(13) n
N2a C1a 1_555 2.107(17) n
N1a Br1 1_555 2.783(13) n
N1a N3a 1_555 2.125(13) n
N1a N2a 1_555 1.314(13) n
N1a C1a 1_555 1.348(12) n
N1a C2a 1_555 1.507(9) n
N4b Fe 1_555 1.970(9) n
N4b N3b 1_555 1.356(12) n
N4b N2b 1_555 2.135(12) n
N4b N1b 1_555 2.145(10) n
N4b C1b 1_555 1.320(4) n
N4c Fe 1_555 2.079(10) n
N4c N3c 1_555 1.302(13) n
N4c N1c 1_555 2.132(14) n
N4c C1c 1_555 1.329(13) n
N3b N4b 1_555 1.356(12) n
N3b N2b 1_555 1.278(13) n
N3b N1b 1_555 2.132(13) n
N3b C1b 1_555 2.145(11) n
N3c N4c 1_555 1.302(13) n
N3c N2c 1_555 1.307(14) n
N3c N1c 1_555 2.039(16) n
N3c C1c 1_555 2.074(17) n
N2b N4b 1_555 2.135(12) n
N2b N3b 1_555 1.278(13) n
N2b N1b 1_555 1.336(13) n
N2b C1b 1_555 2.135(11) n
N1b N4b 1_555 2.145(10) n
N1b N3b 1_555 2.132(13) n
N1b N2b 1_555 1.336(13) n
N1b C1b 1_555 1.319(4) n
N1b C2b 1_555 1.515(13) n
N2c N3c 1_555 1.307(14) n
N2c N1c 1_555 1.277(14) n
N2c C1c 1_555 2.140(17) n
N1c N4c 1_555 2.132(14) n
N1c N3c 1_555 2.039(16) n
N1c N2c 1_555 1.277(14) n
N1c C1c 1_555 1.316(13) n
N1c C2c 1_555 1.478(14) n
C1a N4a 1_555 1.355(11) n
C1a N3a 1_555 2.080(15) n
C1a N2a 1_555 2.107(17) n
C1a N1a 1_555 1.348(12) n
C1a H1a 1_555 1.096(16) n
C1a H1b -1_555 1.90(2) n
C2a N1a 1_555 1.507(9) n
C2a C3a 1_555 1.501(14) n
C2a H2a2 1_555 1.118(17) n
C2a H2a1 1_555 1.082(18) n
C2a H3a2 1_555 2.08(3) n
C2a H3a1 1_555 2.07(3) n
C3a Br1 1_555 1.939(13) n
C3a C2a 1_555 1.501(14) n
C3a H3a2 1_555 1.072(18) n
C3a H3a1 1_555 1.103(19) n
C1b N4b 1_555 1.320(4) n
C1b N3b 1_555 2.145(11) n
C1b N2b 1_555 2.135(11) n
C1b N1b 1_555 1.319(4) n
C1b H1b 1_555 1.068(15) n
C1c N4c 1_555 1.329(13) n
C1c N3c 1_555 2.074(17) n
C1c N2c 1_555 2.140(17) n
C1c N1c 1_555 1.316(13) n
C1c H1c 1_555 1.077(16) n
C2b Br2 1_555 2.806(12) n
C2b N1b 1_555 1.515(13) n
C2b C3b 1_555 1.539(13) n
C2b H2b1 1_555 1.075(17) n
C2b H2b2 1_555 1.075(17) n
C2c Br3 1_555 2.873(13) n
C2c N1c 1_555 1.478(14) n
C2c C3c 1_555 1.567(14) n
C2c H2c2 1_555 1.081(17) n
C2c H2c1 1_555 1.068(17) n
C3b Br2 1_555 1.895(12) n
C3b C2b 1_555 1.539(13) n
C3b H2b2 1_555 2.08(3) n
C3b H3b1 1_555 1.034(18) n
C3b H3b2 1_555 1.113(17) n
C3c Br3 1_555 1.903(12) n
C3c C2c 1_555 1.567(14) n
C3c H3c2 1_555 1.096(18) n
C3c H3c1 1_555 1.111(18) n
H1a C1a 1_555 1.096(16) n
H1a H1b -1_555 1.62(3) n
H1a F42 -1_556 2.27(3) n
H2a2 C2a 1_555 1.118(17) n
H2a2 H2a1 1_555 1.78(3) n
H2a1 C2a 1_555 1.082(18) n
H2a1 H2a2 1_555 1.78(3) n
H2a1 H3c1 1_655 1.52(5) n
H3a2 Br1 1_555 2.56(3) n
H3a2 Br3 -2_656 2.52(4) n
H3a2 C2a 1_555 2.08(3) n
H3a2 C3a 1_555 1.072(18) n
H3a2 H3a1 1_555 1.76(3) n
H3a1 Br1 1_555 2.50(3) n
H3a1 C2a 1_555 2.07(3) n
H3a1 C3a 1_555 1.103(19) n
H3a1 H3a2 1_555 1.76(3) n
H1b C1a -1_555 1.90(2) n
H1b C1b 1_555 1.068(15) n
H1b H1a -1_555 1.62(3) n
H1c C1c 1_555 1.077(16) n
H2b1 C2b 1_555 1.075(17) n
H2b1 H2b2 1_555 1.75(3) n
H2b2 C2b 1_555 1.075(17) n
H2b2 C3b 1_555 2.08(3) n
H2b2 H2b1 1_555 1.75(3) n
H2b2 F44 -2_565 2.21(4) n
H2c2 C2c 1_555 1.081(17) n
H2c2 H2c1 1_555 1.80(3) n
H2c1 C2c 1_555 1.068(17) n
H2c1 H2c2 1_555 1.80(3) n
H3b1 Br2 1_555 2.50(3) n
H3b1 Br3 -1_455 2.71(3) n
H3b1 C3b 1_555 1.034(18) n
H3b1 H3b2 1_555 1.78(3) n
H3b2 Br2 1_555 2.48(3) n
H3b2 C3b 1_555 1.113(17) n
H3b2 H3b1 1_555 1.78(3) n
H3c2 Br3 1_555 2.56(3) n
H3c2 C3c 1_555 1.096(18) n
H3c2 H3c1 1_555 1.77(3) n
H3c1 Br3 1_555 2.56(3) n
H3c1 C3c 1_555 1.111(18) n
H3c1 H2a1 1_455 1.52(5) n
H3c1 H3c2 1_555 1.77(3) n
B41 F42 1_555 1.423(14) n
B41 F43 1_555 1.320(14) n
B41 F44 1_555 1.293(15) n
B41 F45 1_555 1.286(15) n
F42 H1a -1_556 2.27(3) n
F42 B41 1_555 1.423(14) n
F42 F43 1_555 2.237(18) n
F42 F44 1_555 2.113(19) n
F42 F45 1_555 2.067(19) n
F43 B41 1_555 1.320(14) n
F43 F42 1_555 2.237(18) n
F43 F44 1_555 2.197(19) n
F43 F45 1_555 2.177(18) n
F44 H2b2 -2_566 2.21(4) n
F44 B41 1_555 1.293(15) n
F44 F42 1_555 2.113(19) n
F44 F43 1_555 2.197(19) n
F44 F45 1_555 2.191(18) n
F45 B41 1_555 1.286(15) n
F45 F42 1_555 2.067(19) n
F45 F43 1_555 2.177(18) n
F45 F44 1_555 2.191(18) n
